data_4115141
loop_
_publ_author_name
'Piet-Jan Sinnema'
'Pamela J. Shapiro'
'David Min Jin Foo'
'Brendan Twamley'

_publ_section_title
;
 Zwitterionic Ring-Borylatedansa-Chromocene Complexes
;
_journal_name_full 'Journal of the American Chemical Society'
_journal_page_first 10996
_journal_page_last 10997
_journal_paper_doi 10.1021/ja026633q
_journal_volume 124
_journal_year 2002
_chemical_formula_sum 'C34 H19 B Cr F15'
_chemical_formula_weight 775.30
_chemical_name_common (F5C6)3BCp2CrC2Me4
_chemical_name_systematic
; 
 ? 
;
_space_group_IT_number 14
_symmetry_cell_setting monoclinic
_symmetry_space_group_name_Hall '-P 2ybc'
_symmetry_space_group_name_H-M 'P 1 21/c 1'
_atom_sites_solution_hydrogens geom
_atom_sites_solution_primary direct
_atom_sites_solution_secondary difmap
_audit_creation_method SHELXL-97
_cell_angle_alpha 90.00
_cell_angle_beta 102.47(3)
_cell_angle_gamma 90.00
_cell_formula_units_Z 4
_cell_length_a 15.952(3)
_cell_length_b 8.9873(15)
_cell_length_c 21.434(4)
_cell_measurement_reflns_used 706
_cell_measurement_temperature 203(2)
_cell_measurement_theta_max 20.62
_cell_measurement_theta_min 2.61
_cell_volume 3000.4(10)
_computing_cell_refinement 'Bruker SMART'
_computing_data_collection 'Bruker SMART'
_computing_data_reduction 'Bruker SAINTPlus v. 6.02'
_computing_molecular_graphics 'XP, Bruker SHELXTL v. 5.10'
_computing_publication_material 'XCIF, Bruker SHELXTL v. 5.10'
_computing_structure_refinement 'XL, Bruker SHELXTL v. 5.10'
_computing_structure_solution 'XS, Bruker SHELXTL v. 5.10'
_diffrn_ambient_temperature 203(2)
_diffrn_detector_area_resol_mean 8.3
_diffrn_measured_fraction_theta_full 1.000
_diffrn_measured_fraction_theta_max 1.000
_diffrn_measurement_device_type 'Siemens SMART 1K'
_diffrn_measurement_method \w
_diffrn_radiation_monochromator graphite
_diffrn_radiation_source 'normal-focus sealed tube'
_diffrn_radiation_type MoK\a
_diffrn_radiation_wavelength 0.71073
_diffrn_reflns_av_R_equivalents 0.1499
_diffrn_reflns_av_sigmaI/netI 0.1524
_diffrn_reflns_limit_h_max 18
_diffrn_reflns_limit_h_min -18
_diffrn_reflns_limit_k_max 9
_diffrn_reflns_limit_k_min -10
_diffrn_reflns_limit_l_max 25
_diffrn_reflns_limit_l_min -23
_diffrn_reflns_number 25522
_diffrn_reflns_theta_full 25.00
_diffrn_reflns_theta_max 25.00
_diffrn_reflns_theta_min 1.95
_diffrn_standards_decay_% <0.01
_diffrn_standards_number 0
_exptl_absorpt_coefficient_mu 0.502
_exptl_absorpt_correction_T_max 0.9900
_exptl_absorpt_correction_T_min 0.9241
_exptl_absorpt_correction_type empirical
_exptl_absorpt_process_details 'SADABS (Sheldrick, 1999)'
_exptl_crystal_colour green
_exptl_crystal_density_diffrn 1.716
_exptl_crystal_description plate
_exptl_crystal_F_000 1548
_exptl_crystal_size_max 0.16
_exptl_crystal_size_mid 0.09
_exptl_crystal_size_min 0.02
_refine_diff_density_max 0.397
_refine_diff_density_min -0.365
_refine_diff_density_rms 0.079
_refine_ls_extinction_method none
_refine_ls_goodness_of_fit_ref 0.958
_refine_ls_hydrogen_treatment constr
_refine_ls_matrix_type full
_refine_ls_number_parameters 464
_refine_ls_number_reflns 5287
_refine_ls_number_restraints 0
_refine_ls_restrained_S_all 0.958
_refine_ls_R_factor_all 0.1724
_refine_ls_R_factor_gt 0.0651
_refine_ls_shift/su_max 0.000
_refine_ls_shift/su_mean 0.000
_refine_ls_structure_factor_coef Fsqd
_refine_ls_weighting_details 'calc w=1/[\s^2^(Fo^2^)+(0.0544P)^2^] where P=(Fo^2^+2Fc^2^)/3'
_refine_ls_weighting_scheme calc
_refine_ls_wR_factor_gt 0.1116
_refine_ls_wR_factor_ref 0.1455
_reflns_number_gt 2438
_reflns_number_total 5287
_reflns_threshold_expression >2sigma(I)
_cod_data_source_file ja026633q_s3_2.cif
_cod_data_source_block 2
_cod_original_cell_volume 3000.5(9)
_cod_database_code 4115141

loop_
_symmetry_equiv_pos_as_xyz
'x, y, z'
'-x, y+1/2, -z+1/2'
'-x, -y, -z'
'x, -y-1/2, z-1/2'

loop_
_atom_site_label
_atom_site_type_symbol
_atom_site_fract_x
_atom_site_fract_y
_atom_site_fract_z
_atom_site_U_iso_or_equiv
_atom_site_adp_type
_atom_site_occupancy
_atom_site_symmetry_multiplicity
_atom_site_calc_flag
_atom_site_refinement_flags
B1 B 0.2257(4) 0.2221(8) 0.4477(3) 0.0336(18) Uani 1 1 d .
C1 C 0.1682(4) 0.5844(7) 0.6139(3) 0.0428(17) Uani 1 1 d .
H1 H 0.1737 0.6591 0.5844 0.051 Uiso 1 1 calc R
C2 C 0.0937(4) 0.4975(8) 0.6130(3) 0.0453(18) Uani 1 1 d .
H2 H 0.0414 0.5048 0.5829 0.054 Uiso 1 1 calc R
C3 C 0.1120(4) 0.3975(8) 0.6654(3) 0.0450(18) Uani 1 1 d .
H3 H 0.0742 0.3260 0.6759 0.054 Uiso 1 1 calc R
C4 C 0.1967(4) 0.4243(7) 0.6990(3) 0.0421(17) Uani 1 1 d .
H4 H 0.2248 0.3748 0.7364 0.050 Uiso 1 1 calc R
C5 C 0.2331(4) 0.5396(7) 0.6670(3) 0.0369(16) Uani 1 1 d .
C6 C 0.3255(4) 0.5914(7) 0.6825(3) 0.0389(17) Uani 1 1 d .
C7 C 0.3889(3) 0.4606(7) 0.6706(3) 0.0361(16) Uani 1 1 d .
C8 C 0.3415(3) 0.3527(7) 0.6200(3) 0.0311(14) Uani 1 1 d .
C9 C 0.3137(4) 0.2081(7) 0.6304(3) 0.0364(16) Uani 1 1 d .
H9 H 0.3262 0.1575 0.6697 0.044 Uiso 1 1 calc R
C10 C 0.2640(3) 0.1504(7) 0.5727(3) 0.0375(16) Uani 1 1 d .
H10 H 0.2376 0.0563 0.5678 0.045 Uiso 1 1 calc R
C11 C 0.2603(3) 0.2582(7) 0.5233(3) 0.0325(15) Uani 1 1 d .
C12 C 0.3091(3) 0.3811(7) 0.5536(3) 0.0326(15) Uani 1 1 d .
H12 H 0.3188 0.4693 0.5327 0.039 Uiso 1 1 calc R
C13 C 0.4680(4) 0.5204(8) 0.6489(3) 0.0520(19) Uani 1 1 d .
H13A H 0.4995 0.5871 0.6812 0.078 Uiso 1 1 calc R
H13B H 0.4498 0.5739 0.6090 0.078 Uiso 1 1 calc R
H13C H 0.5047 0.4380 0.6428 0.078 Uiso 1 1 calc R
C14 C 0.4231(4) 0.3703(8) 0.7318(3) 0.0522(19) Uani 1 1 d .
H14A H 0.4527 0.2826 0.7214 0.078 Uiso 1 1 calc R
H14B H 0.3755 0.3404 0.7505 0.078 Uiso 1 1 calc R
H14C H 0.4626 0.4311 0.7621 0.078 Uiso 1 1 calc R
C15 C 0.3318(4) 0.7299(7) 0.6409(3) 0.0533(19) Uani 1 1 d .
H15A H 0.3241 0.7003 0.5965 0.080 Uiso 1 1 calc R
H15B H 0.3877 0.7758 0.6549 0.080 Uiso 1 1 calc R
H15C H 0.2874 0.8006 0.6453 0.080 Uiso 1 1 calc R
C16 C 0.3477(4) 0.6445(8) 0.7529(3) 0.0527(19) Uani 1 1 d .
H16A H 0.3098 0.7256 0.7585 0.079 Uiso 1 1 calc R
H16B H 0.4068 0.6785 0.7637 0.079 Uiso 1 1 calc R
H16C H 0.3403 0.5627 0.7808 0.079 Uiso 1 1 calc R
C17 C 0.1272(3) 0.1523(7) 0.4278(3) 0.0321(15) Uani 1 1 d .
C18 C 0.0625(4) 0.1628(6) 0.4609(3) 0.0352(15) Uani 1 1 d .
C19 C -0.0206(3) 0.1176(7) 0.4379(3) 0.0374(16) Uani 1 1 d .
C20 C -0.0446(4) 0.0554(7) 0.3781(3) 0.0434(17) Uani 1 1 d .
C21 C 0.0181(4) 0.0395(7) 0.3430(3) 0.0436(17) Uani 1 1 d .
C22 C 0.0994(4) 0.0875(7) 0.3678(3) 0.0361(16) Uani 1 1 d .
C23 C 0.3006(4) 0.1056(7) 0.4371(3) 0.0320(15) Uani 1 1 d .
C24 C 0.2945(4) -0.0478(8) 0.4374(3) 0.0380(16) Uani 1 1 d .
C25 C 0.3596(4) -0.1455(8) 0.4311(3) 0.0415(16) Uani 1 1 d .
C26 C 0.4371(4) -0.0877(8) 0.4256(3) 0.0441(18) Uani 1 1 d .
C27 C 0.4487(4) 0.0629(8) 0.4264(3) 0.0397(17) Uani 1 1 d .
C28 C 0.3827(4) 0.1514(8) 0.4342(3) 0.0359(15) Uani 1 1 d .
C29 C 0.2152(3) 0.3700(7) 0.4020(3) 0.0342(15) Uani 1 1 d .
C30 C 0.1631(4) 0.4874(7) 0.4124(3) 0.0351(15) Uani 1 1 d .
C31 C 0.1390(4) 0.6051(8) 0.3732(3) 0.0431(18) Uani 1 1 d .
C32 C 0.1692(4) 0.6163(7) 0.3164(3) 0.0435(17) Uani 1 1 d .
C33 C 0.2222(4) 0.5055(8) 0.3045(3) 0.0406(17) Uani 1 1 d .
C34 C 0.2436(4) 0.3893(7) 0.3451(3) 0.0358(16) Uani 1 1 d .
Cr1 Cr 0.20482(6) 0.35382(11) 0.60289(5) 0.0346(3) Uani 1 1 d .
F18 F 0.07641(19) 0.2221(4) 0.52050(17) 0.0443(9) Uani 1 1 d .
F19 F -0.0817(2) 0.1367(4) 0.47283(17) 0.0517(10) Uani 1 1 d .
F20 F -0.1251(2) 0.0096(4) 0.35516(18) 0.0610(11) Uani 1 1 d .
F21 F -0.0038(2) -0.0217(4) 0.28426(19) 0.0609(11) Uani 1 1 d .
F22 F 0.1562(2) 0.0711(4) 0.32942(17) 0.0512(10) Uani 1 1 d .
F24 F 0.2213(2) -0.1147(4) 0.44584(19) 0.0566(11) Uani 1 1 d .
F25 F 0.3478(2) -0.2930(5) 0.4327(2) 0.0723(13) Uani 1 1 d .
F26 F 0.5014(2) -0.1800(5) 0.41865(19) 0.0698(13) Uani 1 1 d .
F27 F 0.5252(2) 0.1182(5) 0.42275(18) 0.0612(12) Uani 1 1 d .
F28 F 0.3999(2) 0.3005(4) 0.43850(16) 0.0475(10) Uani 1 1 d .
F30 F 0.12728(19) 0.4852(4) 0.46512(16) 0.0421(9) Uani 1 1 d .
F31 F 0.0845(2) 0.7110(4) 0.38530(18) 0.0512(10) Uani 1 1 d .
F32 F 0.1467(2) 0.7304(4) 0.27666(19) 0.0634(12) Uani 1 1 d .
F33 F 0.2534(2) 0.5108(4) 0.25027(17) 0.0562(11) Uani 1 1 d .
F34 F 0.2919(2) 0.2820(4) 0.32553(15) 0.0448(9) Uani 1 1 d .

loop_
_atom_site_aniso_label
_atom_site_aniso_U_11
_atom_site_aniso_U_22
_atom_site_aniso_U_33
_atom_site_aniso_U_23
_atom_site_aniso_U_13
_atom_site_aniso_U_12
B1 0.034(4) 0.037(5) 0.030(5) -0.006(4) 0.009(3) -0.007(4)
C1 0.038(4) 0.053(5) 0.035(4) -0.009(3) 0.004(3) 0.015(4)
C2 0.026(4) 0.068(5) 0.040(5) -0.011(4) 0.002(3) 0.013(4)
C3 0.043(4) 0.060(5) 0.038(5) -0.005(4) 0.023(3) 0.000(3)
C4 0.042(4) 0.063(5) 0.024(4) 0.002(3) 0.015(3) 0.004(4)
C5 0.040(4) 0.043(4) 0.030(4) -0.012(3) 0.011(3) 0.005(3)
C6 0.038(4) 0.045(4) 0.034(4) -0.008(3) 0.009(3) -0.003(3)
C7 0.025(3) 0.052(4) 0.032(4) -0.005(3) 0.007(3) -0.007(3)
C8 0.026(3) 0.039(4) 0.030(4) -0.003(3) 0.009(3) 0.004(3)
C9 0.040(4) 0.044(4) 0.028(4) 0.008(3) 0.013(3) 0.009(3)
C10 0.035(3) 0.036(4) 0.043(4) -0.001(4) 0.012(3) -0.006(3)
C11 0.033(3) 0.036(4) 0.032(4) 0.003(3) 0.016(3) 0.005(3)
C12 0.033(3) 0.034(4) 0.033(4) -0.005(3) 0.012(3) 0.000(3)
C13 0.036(4) 0.071(5) 0.049(5) -0.016(4) 0.010(3) -0.005(4)
C14 0.047(4) 0.073(5) 0.036(4) -0.012(4) 0.009(3) 0.009(4)
C15 0.055(4) 0.049(5) 0.060(5) 0.001(4) 0.021(4) -0.003(4)
C16 0.047(4) 0.069(5) 0.044(5) -0.018(4) 0.013(3) -0.001(4)
C17 0.029(3) 0.036(4) 0.032(4) 0.000(3) 0.007(3) -0.005(3)
C18 0.036(4) 0.033(4) 0.036(4) -0.004(3) 0.005(3) -0.002(3)
C19 0.027(3) 0.048(4) 0.040(4) 0.016(4) 0.012(3) 0.002(3)
C20 0.036(4) 0.053(5) 0.038(5) 0.010(4) 0.000(3) -0.012(3)
C21 0.047(4) 0.046(5) 0.035(5) -0.006(4) 0.005(3) -0.003(4)
C22 0.036(4) 0.040(4) 0.035(4) 0.005(3) 0.015(3) -0.002(3)
C23 0.037(4) 0.037(4) 0.023(4) -0.008(3) 0.007(3) 0.000(3)
C24 0.028(4) 0.049(5) 0.035(4) -0.006(3) 0.004(3) -0.002(3)
C25 0.050(4) 0.031(4) 0.040(4) -0.008(3) 0.004(3) 0.006(4)
C26 0.036(4) 0.064(5) 0.033(4) -0.008(4) 0.008(3) 0.011(4)
C27 0.029(4) 0.060(5) 0.029(4) 0.004(3) 0.006(3) 0.009(4)
C28 0.036(4) 0.042(4) 0.027(4) 0.000(3) 0.001(3) -0.005(4)
C29 0.030(3) 0.044(4) 0.026(4) -0.005(3) 0.003(3) -0.007(3)
C30 0.035(4) 0.042(4) 0.027(4) 0.004(3) 0.006(3) -0.002(3)
C31 0.031(4) 0.046(5) 0.050(5) -0.003(4) 0.004(3) 0.003(3)
C32 0.043(4) 0.039(5) 0.042(5) 0.014(4) -0.005(3) -0.003(4)
C33 0.048(4) 0.053(5) 0.021(4) 0.007(4) 0.007(3) -0.002(4)
C34 0.037(4) 0.044(4) 0.028(4) -0.001(3) 0.008(3) 0.000(3)
Cr1 0.0310(5) 0.0482(7) 0.0268(6) 0.0009(5) 0.0110(4) 0.0005(5)
F18 0.0369(19) 0.063(3) 0.037(2) -0.007(2) 0.0161(16) -0.0052(18)
F19 0.0367(19) 0.070(3) 0.054(3) 0.018(2) 0.0225(18) 0.005(2)
F20 0.039(2) 0.082(3) 0.058(3) 0.006(2) 0.0014(19) -0.017(2)
F21 0.049(2) 0.084(3) 0.044(3) -0.014(2) -0.0030(18) -0.012(2)
F22 0.045(2) 0.075(3) 0.037(2) -0.014(2) 0.0153(18) -0.008(2)
F24 0.042(2) 0.046(3) 0.081(3) -0.005(2) 0.011(2) -0.0054(19)
F25 0.064(3) 0.049(3) 0.097(4) -0.018(3) 0.002(2) 0.008(2)
F26 0.053(2) 0.089(3) 0.069(3) -0.010(2) 0.015(2) 0.030(2)
F27 0.034(2) 0.097(3) 0.058(3) 0.011(2) 0.0195(18) -0.001(2)
F28 0.047(2) 0.055(3) 0.045(3) 0.0011(19) 0.0189(18) -0.0111(19)
F30 0.044(2) 0.052(2) 0.033(2) 0.0004(18) 0.0165(17) 0.0032(18)
F31 0.041(2) 0.045(2) 0.065(3) 0.005(2) 0.0069(19) 0.0041(19)
F32 0.066(3) 0.061(3) 0.060(3) 0.025(2) 0.008(2) 0.009(2)
F33 0.072(3) 0.073(3) 0.027(2) 0.009(2) 0.0195(19) -0.005(2)
F34 0.057(2) 0.052(2) 0.029(2) -0.0045(18) 0.0170(18) 0.0016(19)

loop_
_atom_type_symbol
_atom_type_description
_atom_type_scat_dispersion_real
_atom_type_scat_dispersion_imag
_atom_type_scat_source
C C 0.0033 0.0016 'International Tables Vol C Tables 4.2.6.8 and 6.1.1.4'
H H 0.0000 0.0000 'International Tables Vol C Tables 4.2.6.8 and 6.1.1.4'
B B 0.0013 0.0007 'International Tables Vol C Tables 4.2.6.8 and 6.1.1.4'
F F 0.0171 0.0103 'International Tables Vol C Tables 4.2.6.8 and 6.1.1.4'
Cr Cr 0.3209 0.6236 'International Tables Vol C Tables 4.2.6.8 and 6.1.1.4'

loop_
_geom_angle_atom_site_label_1
_geom_angle_atom_site_label_2
_geom_angle_atom_site_label_3
_geom_angle
C11 B1 C29 113.7(5)
C11 B1 C23 99.4(5)
C29 B1 C23 114.7(5)
C11 B1 C17 115.5(5)
C29 B1 C17 100.7(5)
C23 B1 C17 113.6(5)
C2 C1 C5 108.6(6)
C2 C1 Cr1 73.6(4)
C5 C1 Cr1 69.6(4)
C2 C1 H1 125.7
C5 C1 H1 125.7
Cr1 C1 H1 122.7
C1 C2 C3 108.0(6)
C1 C2 Cr1 68.9(3)
C3 C2 Cr1 71.3(3)
C1 C2 H2 126.0
C3 C2 H2 126.0
Cr1 C2 H2 125.3
C4 C3 C2 107.9(6)
C4 C3 Cr1 69.5(3)
C2 C3 Cr1 71.7(3)
C4 C3 H3 126.1
C2 C3 H3 126.1
Cr1 C3 H3 124.3
C3 C4 C5 108.8(6)
C3 C4 Cr1 73.4(4)
C5 C4 Cr1 69.2(3)
C3 C4 H4 125.6
C5 C4 H4 125.6
Cr1 C4 H4 123.4
C1 C5 C4 106.8(5)
C1 C5 C6 126.5(6)
C4 C5 C6 126.4(6)
C1 C5 Cr1 72.1(4)
C4 C5 Cr1 72.2(4)
C6 C5 Cr1 116.0(4)
C5 C6 C15 107.6(5)
C5 C6 C16 108.3(5)
C15 C6 C16 106.5(5)
C5 C6 C7 110.9(5)
C15 C6 C7 112.2(5)
C16 C6 C7 111.1(5)
C8 C7 C13 108.7(5)
C8 C7 C14 107.5(5)
C13 C7 C14 106.3(5)
C8 C7 C6 110.2(5)
C13 C7 C6 112.2(5)
C14 C7 C6 111.8(5)
C9 C8 C12 105.3(5)
C9 C8 C7 126.7(6)
C12 C8 C7 127.7(6)
C9 C8 Cr1 71.7(3)
C12 C8 Cr1 72.0(3)
C7 C8 Cr1 116.8(4)
C8 C9 C10 109.7(6)
C8 C9 Cr1 70.0(3)
C10 C9 Cr1 73.6(3)
C8 C9 H9 125.1
C10 C9 H9 125.1
Cr1 C9 H9 122.9
C9 C10 C11 109.0(6)
C9 C10 Cr1 68.7(3)
C11 C10 Cr1 72.9(3)
C9 C10 H10 125.5
C11 C10 H10 125.5
Cr1 C10 H10 124.5
C12 C11 C10 104.8(5)
C12 C11 B1 130.0(5)
C10 C11 B1 123.7(6)
C12 C11 Cr1 67.9(3)
C10 C11 Cr1 69.9(3)
B1 C11 Cr1 136.5(4)
C11 C12 C8 111.2(5)
C11 C12 Cr1 74.5(3)
C8 C12 Cr1 69.2(3)
C11 C12 H12 124.4
C8 C12 H12 124.4
Cr1 C12 H12 123.4
C7 C13 H13A 109.5
C7 C13 H13B 109.5
H13A C13 H13B 109.5
C7 C13 H13C 109.5
H13A C13 H13C 109.5
H13B C13 H13C 109.5
C7 C14 H14A 109.5
C7 C14 H14B 109.5
H14A C14 H14B 109.5
C7 C14 H14C 109.5
H14A C14 H14C 109.5
H14B C14 H14C 109.5
C6 C15 H15A 109.5
C6 C15 H15B 109.5
H15A C15 H15B 109.5
C6 C15 H15C 109.5
H15A C15 H15C 109.5
H15B C15 H15C 109.5
C6 C16 H16A 109.5
C6 C16 H16B 109.5
H16A C16 H16B 109.5
C6 C16 H16C 109.5
H16A C16 H16C 109.5
H16B C16 H16C 109.5
C18 C17 C22 112.2(5)
C18 C17 B1 128.0(6)
C22 C17 B1 119.4(5)
F18 C18 C19 113.8(5)
F18 C18 C17 121.5(5)
C19 C18 C17 124.7(6)
F19 C19 C18 121.0(6)
F19 C19 C20 118.4(5)
C18 C19 C20 120.5(6)
F20 C20 C19 121.3(6)
F20 C20 C21 121.2(6)
C19 C20 C21 117.5(6)
F21 C21 C22 121.8(6)
F21 C21 C20 118.6(6)
C22 C21 C20 119.6(6)
F22 C22 C21 115.6(6)
F22 C22 C17 118.9(5)
C21 C22 C17 125.4(6)
C24 C23 C28 111.3(5)
C24 C23 B1 125.6(5)
C28 C23 B1 122.7(6)
F24 C24 C23 120.3(5)
F24 C24 C25 114.5(6)
C23 C24 C25 125.2(6)
F25 C25 C26 120.7(6)
F25 C25 C24 120.8(6)
C26 C25 C24 118.4(6)
F26 C26 C27 120.4(6)
F26 C26 C25 119.8(6)
C27 C26 C25 119.8(6)
F27 C27 C28 122.1(6)
F27 C27 C26 119.4(6)
C28 C27 C26 118.4(6)
C27 C28 F28 115.7(5)
C27 C28 C23 126.6(6)
F28 C28 C23 117.7(5)
C30 C29 C34 111.2(6)
C30 C29 B1 120.5(5)
C34 C29 B1 127.7(6)
C31 C30 F30 114.2(6)
C31 C30 C29 126.4(6)
F30 C30 C29 119.3(5)
F31 C31 C30 122.6(6)
F31 C31 C32 118.1(6)
C30 C31 C32 119.2(6)
F32 C32 C33 122.2(6)
F32 C32 C31 120.9(6)
C33 C32 C31 116.9(6)
C34 C33 F33 119.3(6)
C34 C33 C32 121.3(6)
F33 C33 C32 119.4(6)
C33 C34 F34 115.4(6)
C33 C34 C29 124.9(6)
F34 C34 C29 119.6(6)
C8 Cr1 C5 80.1(2)
C8 Cr1 C9 38.3(2)
C5 Cr1 C9 104.6(2)
C8 Cr1 C12 38.8(2)
C5 Cr1 C12 98.4(2)
C9 Cr1 C12 62.8(2)
C8 Cr1 C1 105.9(2)
C5 Cr1 C1 38.3(2)
C9 Cr1 C1 140.1(2)
C12 Cr1 C1 101.4(2)
C8 Cr1 C4 96.1(2)
C5 Cr1 C4 38.6(2)
C9 Cr1 C4 97.3(2)
C12 Cr1 C4 129.3(2)
C1 Cr1 C4 63.3(2)
C8 Cr1 C10 64.0(2)
C5 Cr1 C10 141.7(2)
C9 Cr1 C10 37.7(2)
C12 Cr1 C10 62.1(2)
C1 Cr1 C10 163.1(2)
C4 Cr1 C10 129.0(2)
C8 Cr1 C3 133.1(2)
C5 Cr1 C3 63.6(2)
C9 Cr1 C3 122.8(2)
C12 Cr1 C3 161.7(2)
C1 Cr1 C3 62.7(2)
C4 Cr1 C3 37.1(2)
C10 Cr1 C3 134.3(2)
C8 Cr1 C2 141.9(2)
C5 Cr1 C2 63.3(2)
C9 Cr1 C2 158.8(2)
C12 Cr1 C2 133.5(2)
C1 Cr1 C2 37.4(2)
C4 Cr1 C2 62.2(2)
C10 Cr1 C2 154.0(2)
C3 Cr1 C2 37.0(2)
C8 Cr1 C11 64.8(2)
C5 Cr1 C11 135.9(2)
C9 Cr1 C11 63.3(2)
C12 Cr1 C11 37.52(19)
C1 Cr1 C11 127.0(2)
C4 Cr1 C11 159.5(2)
C10 Cr1 C11 37.2(2)
C3 Cr1 C11 159.9(2)
C2 Cr1 C11 137.8(2)

loop_
_geom_bond_atom_site_label_1
_geom_bond_atom_site_label_2
_geom_bond_distance
B1 C11 1.627(9)
B1 C29 1.638(9)
B1 C23 1.641(9)
B1 C17 1.659(8)
C1 C2 1.419(8)
C1 C5 1.420(8)
C1 Cr1 2.180(6)
C1 H1 0.9400
C2 C3 1.420(9)
C2 Cr1 2.241(6)
C2 H2 0.9400
C3 C4 1.409(8)
C3 Cr1 2.237(6)
C3 H3 0.9400
C4 C5 1.433(8)
C4 Cr1 2.187(6)
C4 H4 0.9400
C5 C6 1.514(8)
C5 Cr1 2.147(6)
C6 C15 1.546(8)
C6 C16 1.551(8)
C6 C7 1.606(8)
C7 C8 1.528(8)
C7 C13 1.533(7)
C7 C14 1.538(8)
C8 C9 1.406(8)
C8 C12 1.427(8)
C8 Cr1 2.131(5)
C9 C10 1.415(8)
C9 Cr1 2.153(6)
C9 H9 0.9400
C10 C11 1.428(8)
C10 Cr1 2.217(6)
C10 H10 0.9400
C11 C12 1.425(8)
C11 Cr1 2.255(5)
C12 Cr1 2.169(5)
C12 H12 0.9400
C13 H13A 0.9700
C13 H13B 0.9700
C13 H13C 0.9700
C14 H14A 0.9700
C14 H14B 0.9700
C14 H14C 0.9700
C15 H15A 0.9700
C15 H15B 0.9700
C15 H15C 0.9700
C16 H16A 0.9700
C16 H16B 0.9700
C16 H16C 0.9700
C17 C18 1.376(7)
C17 C22 1.395(8)
C18 F18 1.358(6)
C18 C19 1.372(8)
C19 F19 1.361(6)
C19 C20 1.374(9)
C20 F20 1.338(6)
C20 C21 1.383(8)
C21 F21 1.348(7)
C21 C22 1.361(8)
C22 F22 1.357(6)
C23 C24 1.382(8)
C23 C28 1.388(8)
C24 F24 1.360(6)
C24 C25 1.389(8)
C25 F25 1.340(7)
C25 C26 1.370(8)
C26 F26 1.353(7)
C26 C27 1.365(8)
C27 F27 1.336(6)
C27 C28 1.358(8)
C28 F28 1.367(7)
C29 C30 1.390(8)
C29 C34 1.400(8)
C30 C31 1.355(8)
C30 F30 1.373(6)
C31 F31 1.351(7)
C31 C32 1.404(9)
C32 F32 1.332(7)
C32 C33 1.366(8)
C33 C34 1.356(8)
C33 F33 1.360(7)
C34 F34 1.357(6)

loop_
_geom_torsion_atom_site_label_1
_geom_torsion_atom_site_label_2
_geom_torsion_atom_site_label_3
_geom_torsion_atom_site_label_4
_geom_torsion
C5 C1 C2 C3 -0.2(7)
Cr1 C1 C2 C3 61.0(5)
C5 C1 C2 Cr1 -61.2(4)
C1 C2 C3 C4 0.9(7)
Cr1 C2 C3 C4 60.4(4)
C1 C2 C3 Cr1 -59.4(4)
C2 C3 C4 C5 -1.3(7)
Cr1 C3 C4 C5 60.5(4)
C2 C3 C4 Cr1 -61.8(4)
C2 C1 C5 C4 -0.5(7)
Cr1 C1 C5 C4 -64.3(4)
C2 C1 C5 C6 173.3(5)
Cr1 C1 C5 C6 109.6(6)
C2 C1 C5 Cr1 63.8(4)
C3 C4 C5 C1 1.1(7)
Cr1 C4 C5 C1 64.2(4)
C3 C4 C5 C6 -172.7(5)
Cr1 C4 C5 C6 -109.6(6)
C3 C4 C5 Cr1 -63.1(4)
C1 C5 C6 C15 14.2(8)
C4 C5 C6 C15 -173.2(6)
Cr1 C5 C6 C15 100.5(5)
C1 C5 C6 C16 128.9(6)
C4 C5 C6 C16 -58.4(8)
Cr1 C5 C6 C16 -144.8(5)
C1 C5 C6 C7 -108.9(7)
C4 C5 C6 C7 63.8(8)
Cr1 C5 C6 C7 -22.6(7)
C5 C6 C7 C8 26.8(7)
C15 C6 C7 C8 -93.6(6)
C16 C6 C7 C8 147.3(5)
C5 C6 C7 C13 148.0(5)
C15 C6 C7 C13 27.6(7)
C16 C6 C7 C13 -91.5(6)
C5 C6 C7 C14 -92.7(6)
C15 C6 C7 C14 146.9(5)
C16 C6 C7 C14 27.8(7)
C13 C7 C8 C9 130.1(6)
C14 C7 C8 C9 15.4(7)
C6 C7 C8 C9 -106.6(6)
C13 C7 C8 C12 -56.2(7)
C14 C7 C8 C12 -170.8(5)
C6 C7 C8 C12 67.1(7)
C13 C7 C8 Cr1 -143.5(4)
C14 C7 C8 Cr1 101.8(5)
C6 C7 C8 Cr1 -20.2(6)
C12 C8 C9 C10 -1.4(6)
C7 C8 C9 C10 173.4(5)
Cr1 C8 C9 C10 63.2(4)
C12 C8 C9 Cr1 -64.7(4)
C7 C8 C9 Cr1 110.2(5)
C8 C9 C10 C11 1.0(6)
Cr1 C9 C10 C11 62.1(4)
C8 C9 C10 Cr1 -61.0(4)
C9 C10 C11 C12 -0.2(6)
Cr1 C10 C11 C12 59.3(3)
C9 C10 C11 B1 167.4(5)
Cr1 C10 C11 B1 -133.2(5)
C9 C10 C11 Cr1 -59.5(4)
C29 B1 C11 C12 -24.1(8)
C23 B1 C11 C12 98.3(7)
C17 B1 C11 C12 -139.8(6)
C29 B1 C11 C10 171.7(5)
C23 B1 C11 C10 -65.9(6)
C17 B1 C11 C10 56.1(8)
C29 B1 C11 Cr1 75.8(7)
C23 B1 C11 Cr1 -161.7(5)
C17 B1 C11 Cr1 -39.8(9)
C10 C11 C12 C8 -0.8(6)
B1 C11 C12 C8 -167.2(5)
Cr1 C11 C12 C8 59.9(4)
C10 C11 C12 Cr1 -60.6(4)
B1 C11 C12 Cr1 133.0(6)
C9 C8 C12 C11 1.4(6)
C7 C8 C12 C11 -173.4(5)
Cr1 C8 C12 C11 -63.1(4)
C9 C8 C12 Cr1 64.5(3)
C7 C8 C12 Cr1 -110.3(5)
C11 B1 C17 C18 21.9(9)
C29 B1 C17 C18 -101.0(7)
C23 B1 C17 C18 135.9(6)
C11 B1 C17 C22 -165.8(6)
C29 B1 C17 C22 71.4(7)
C23 B1 C17 C22 -51.8(8)
C22 C17 C18 F18 179.7(5)
B1 C17 C18 F18 -7.6(10)
C22 C17 C18 C19 -1.0(9)
B1 C17 C18 C19 171.8(6)
F18 C18 C19 F19 1.7(8)
C17 C18 C19 F19 -177.7(5)
F18 C18 C19 C20 180.0(6)
C17 C18 C19 C20 0.6(10)
F19 C19 C20 F20 -2.2(9)
C18 C19 C20 F20 179.5(5)
F19 C19 C20 C21 178.9(5)
C18 C19 C20 C21 0.6(9)
F20 C20 C21 F21 0.9(9)
C19 C20 C21 F21 179.8(6)
F20 C20 C21 C22 179.9(6)
C19 C20 C21 C22 -1.2(10)
F21 C21 C22 F22 0.7(9)
C20 C21 C22 F22 -178.3(5)
F21 C21 C22 C17 179.7(6)
C20 C21 C22 C17 0.8(10)
C18 C17 C22 F22 179.3(5)
B1 C17 C22 F22 5.9(8)
C18 C17 C22 C21 0.3(9)
B1 C17 C22 C21 -173.1(6)
C11 B1 C23 C24 97.8(7)
C29 B1 C23 C24 -140.5(6)
C17 B1 C23 C24 -25.5(9)
C11 B1 C23 C28 -74.4(7)
C29 B1 C23 C28 47.3(8)
C17 B1 C23 C28 162.3(5)
C28 C23 C24 F24 174.1(5)
B1 C23 C24 F24 1.1(10)
C28 C23 C24 C25 -4.2(9)
B1 C23 C24 C25 -177.1(6)
F24 C24 C25 F25 0.8(9)
C23 C24 C25 F25 179.2(6)
F24 C24 C25 C26 -176.7(5)
C23 C24 C25 C26 1.6(10)
F25 C25 C26 F26 3.3(9)
C24 C25 C26 F26 -179.2(5)
F25 C25 C26 C27 -177.6(6)
C24 C25 C26 C27 -0.1(10)
F26 C26 C27 F27 -2.6(9)
C25 C26 C27 F27 178.3(5)
F26 C26 C27 C28 -179.4(5)
C25 C26 C27 C28 1.6(10)
F27 C27 C28 F28 -0.5(9)
C26 C27 C28 F28 176.1(5)
F27 C27 C28 C23 178.5(5)
C26 C27 C28 C23 -4.9(10)
C24 C23 C28 C27 5.9(9)
B1 C23 C28 C27 179.1(6)
C24 C23 C28 F28 -175.2(5)
B1 C23 C28 F28 -1.9(8)
C11 B1 C29 C30 -57.1(7)
C23 B1 C29 C30 -170.7(5)
C17 B1 C29 C30 67.0(6)
C11 B1 C29 C34 132.8(6)
C23 B1 C29 C34 19.3(8)
C17 B1 C29 C34 -103.1(6)
C34 C29 C30 C31 1.9(9)
B1 C29 C30 C31 -169.7(6)
C34 C29 C30 F30 178.1(5)
B1 C29 C30 F30 6.6(8)
F30 C30 C31 F31 0.2(8)
C29 C30 C31 F31 176.6(5)
F30 C30 C31 C32 -177.7(5)
C29 C30 C31 C32 -1.3(10)
F31 C31 C32 F32 1.9(9)
C30 C31 C32 F32 179.9(5)
F31 C31 C32 C33 -178.2(5)
C30 C31 C32 C33 -0.2(9)
F32 C32 C33 C34 -179.2(6)
C31 C32 C33 C34 0.9(10)
F32 C32 C33 F33 0.0(9)
C31 C32 C33 F33 -179.9(5)
F33 C33 C34 F34 -3.5(8)
C32 C33 C34 F34 175.7(5)
F33 C33 C34 C29 -179.4(5)
C32 C33 C34 C29 -0.2(10)
C30 C29 C34 C33 -1.1(9)
B1 C29 C34 C33 169.7(6)
C30 C29 C34 F34 -176.8(5)
B1 C29 C34 F34 -6.0(9)
C9 C8 Cr1 C5 129.4(4)
C12 C8 Cr1 C5 -117.1(4)
C7 C8 Cr1 C5 6.8(5)
C12 C8 Cr1 C9 113.6(5)
C7 C8 Cr1 C9 -122.6(6)
C9 C8 Cr1 C12 -113.6(5)
C7 C8 Cr1 C12 123.8(6)
C9 C8 Cr1 C1 158.0(4)
C12 C8 Cr1 C1 -88.5(4)
C7 C8 Cr1 C1 35.4(5)
C9 C8 Cr1 C4 94.1(4)
C12 C8 Cr1 C4 -152.4(4)
C7 C8 Cr1 C4 -28.5(5)
C9 C8 Cr1 C10 -36.6(3)
C12 C8 Cr1 C10 76.9(4)
C7 C8 Cr1 C10 -159.2(5)
C9 C8 Cr1 C3 90.8(4)
C12 C8 Cr1 C3 -155.6(4)
C7 C8 Cr1 C3 -31.8(6)
C9 C8 Cr1 C2 145.3(4)
C12 C8 Cr1 C2 -101.1(5)
C7 C8 Cr1 C2 22.7(7)
C9 C8 Cr1 C11 -78.1(4)
C12 C8 Cr1 C11 35.5(3)
C7 C8 Cr1 C11 159.3(5)
C1 C5 Cr1 C8 132.0(4)
C4 C5 Cr1 C8 -113.0(4)
C6 C5 Cr1 C8 9.5(5)
C1 C5 Cr1 C9 161.7(4)
C4 C5 Cr1 C9 -83.3(4)
C6 C5 Cr1 C9 39.2(5)
C1 C5 Cr1 C12 97.7(4)
C4 C5 Cr1 C12 -147.3(4)
C6 C5 Cr1 C12 -24.8(5)
C4 C5 Cr1 C1 115.0(5)
C6 C5 Cr1 C1 -122.5(6)
C1 C5 Cr1 C4 -115.0(5)
C6 C5 Cr1 C4 122.4(6)
C1 C5 Cr1 C10 152.5(4)
C4 C5 Cr1 C10 -92.4(5)
C6 C5 Cr1 C10 30.0(7)
C1 C5 Cr1 C3 -78.6(4)
C4 C5 Cr1 C3 36.5(4)
C6 C5 Cr1 C3 158.9(6)
C1 C5 Cr1 C2 -37.1(4)
C4 C5 Cr1 C2 78.0(4)
C6 C5 Cr1 C2 -159.6(6)
C1 C5 Cr1 C11 95.2(4)
C4 C5 Cr1 C11 -149.8(4)
C6 C5 Cr1 C11 -27.3(6)
C10 C9 Cr1 C8 -118.8(5)
C8 C9 Cr1 C5 -51.9(4)
C10 C9 Cr1 C5 -170.7(4)
C8 C9 Cr1 C12 40.2(3)
C10 C9 Cr1 C12 -78.6(4)
C8 C9 Cr1 C1 -34.2(5)
C10 C9 Cr1 C1 -153.0(4)
C8 C9 Cr1 C4 -90.6(4)
C10 C9 Cr1 C4 150.6(4)
C8 C9 Cr1 C10 118.8(5)
C8 C9 Cr1 C3 -119.6(4)
C10 C9 Cr1 C3 121.6(4)
C8 C9 Cr1 C2 -104.4(7)
C10 C9 Cr1 C2 136.8(6)
C8 C9 Cr1 C11 82.5(4)
C10 C9 Cr1 C11 -36.3(3)
C11 C12 Cr1 C8 120.4(5)
C11 C12 Cr1 C5 -177.2(4)
C8 C12 Cr1 C5 62.5(4)
C11 C12 Cr1 C9 80.7(4)
C8 C12 Cr1 C9 -39.7(3)
C11 C12 Cr1 C1 -138.3(4)
C8 C12 Cr1 C1 101.3(4)
C11 C12 Cr1 C4 157.0(4)
C8 C12 Cr1 C4 36.6(5)
C11 C12 Cr1 C10 37.9(3)
C8 C12 Cr1 C10 -82.5(4)
C11 C12 Cr1 C3 -166.4(7)
C8 C12 Cr1 C3 73.2(9)
C11 C12 Cr1 C2 -116.1(4)
C8 C12 Cr1 C2 123.5(4)
C8 C12 Cr1 C11 -120.4(5)
C2 C1 Cr1 C8 -167.2(4)
C5 C1 Cr1 C8 -49.6(4)
C2 C1 Cr1 C5 -117.6(5)
C2 C1 Cr1 C9 -145.9(4)
C5 C1 Cr1 C9 -28.3(6)
C2 C1 Cr1 C12 153.1(4)
C5 C1 Cr1 C12 -89.3(4)
C2 C1 Cr1 C4 -78.3(4)
C5 C1 Cr1 C4 39.3(3)
C2 C1 Cr1 C10 141.7(7)
C5 C1 Cr1 C10 -100.7(9)
C2 C1 Cr1 C3 -36.5(4)
C5 C1 Cr1 C3 81.1(4)
C5 C1 Cr1 C2 117.6(5)
C2 C1 Cr1 C11 122.7(4)
C5 C1 Cr1 C11 -119.7(4)
C3 C4 Cr1 C8 -176.0(4)
C5 C4 Cr1 C8 65.8(4)
C3 C4 Cr1 C5 118.2(6)
C3 C4 Cr1 C9 -137.5(4)
C5 C4 Cr1 C9 104.4(4)
C3 C4 Cr1 C12 161.9(4)
C5 C4 Cr1 C12 43.7(5)
C3 C4 Cr1 C1 79.2(4)
C5 C4 Cr1 C1 -39.0(3)
C3 C4 Cr1 C10 -114.7(4)
C5 C4 Cr1 C10 127.1(4)
C5 C4 Cr1 C3 -118.2(6)
C3 C4 Cr1 C2 36.9(4)
C5 C4 Cr1 C2 -81.3(4)
C3 C4 Cr1 C11 -155.4(6)
C5 C4 Cr1 C11 86.4(7)
C9 C10 Cr1 C8 37.2(3)
C11 C10 Cr1 C8 -81.8(4)
C9 C10 Cr1 C5 14.6(6)
C11 C10 Cr1 C5 -104.4(5)
C11 C10 Cr1 C9 -119.0(5)
C9 C10 Cr1 C12 80.8(4)
C11 C10 Cr1 C12 -38.2(3)
C9 C10 Cr1 C1 93.6(9)
C11 C10 Cr1 C1 -25.4(10)
C9 C10 Cr1 C4 -38.7(5)
C11 C10 Cr1 C4 -157.8(3)
C9 C10 Cr1 C3 -88.7(4)
C11 C10 Cr1 C3 152.2(4)
C9 C10 Cr1 C2 -145.6(5)
C11 C10 Cr1 C2 95.4(6)
C9 C10 Cr1 C11 119.0(5)
C4 C3 Cr1 C8 5.4(6)
C2 C3 Cr1 C8 123.4(4)
C4 C3 Cr1 C5 -37.9(4)
C2 C3 Cr1 C5 80.1(4)
C4 C3 Cr1 C9 53.0(5)
C2 C3 Cr1 C9 170.9(4)
C4 C3 Cr1 C12 -49.8(10)
C2 C3 Cr1 C12 68.2(9)
C4 C3 Cr1 C1 -81.1(4)
C2 C3 Cr1 C1 36.9(4)
C2 C3 Cr1 C4 118.0(6)
C4 C3 Cr1 C10 99.7(5)
C2 C3 Cr1 C10 -142.3(4)
C4 C3 Cr1 C2 -118.0(6)
C4 C3 Cr1 C11 154.8(6)
C2 C3 Cr1 C11 -87.2(8)
C1 C2 Cr1 C8 20.3(6)
C3 C2 Cr1 C8 -98.4(5)
C1 C2 Cr1 C5 37.9(4)
C3 C2 Cr1 C5 -80.7(4)
C1 C2 Cr1 C9 97.1(8)
C3 C2 Cr1 C9 -21.5(9)
C1 C2 Cr1 C12 -37.6(5)
C3 C2 Cr1 C12 -156.2(4)
C3 C2 Cr1 C1 -118.6(6)
C1 C2 Cr1 C4 81.6(4)
C3 C2 Cr1 C4 -37.1(4)
C1 C2 Cr1 C10 -155.7(5)
C3 C2 Cr1 C10 85.7(6)
C1 C2 Cr1 C3 118.6(6)
C1 C2 Cr1 C11 -92.0(5)
C3 C2 Cr1 C11 149.3(4)
C12 C11 Cr1 C8 -36.7(3)
C10 C11 Cr1 C8 79.6(4)
B1 C11 Cr1 C8 -162.2(7)
C12 C11 Cr1 C5 4.0(5)
C10 C11 Cr1 C5 120.3(4)
B1 C11 Cr1 C5 -121.5(6)
C12 C11 Cr1 C9 -79.4(4)
C10 C11 Cr1 C9 36.8(3)
B1 C11 Cr1 C9 155.0(7)
C10 C11 Cr1 C12 116.3(5)
B1 C11 Cr1 C12 -125.6(8)
C12 C11 Cr1 C1 54.7(4)
C10 C11 Cr1 C1 171.0(3)
B1 C11 Cr1 C1 -70.8(7)
C12 C11 Cr1 C4 -59.4(8)
C10 C11 Cr1 C4 56.8(8)
B1 C11 Cr1 C4 175.0(6)
C12 C11 Cr1 C10 -116.3(5)
B1 C11 Cr1 C10 118.2(8)
C12 C11 Cr1 C3 167.6(7)
C10 C11 Cr1 C3 -76.2(8)
B1 C11 Cr1 C3 42.0(11)
C12 C11 Cr1 C2 104.3(4)
C10 C11 Cr1 C2 -139.5(4)
B1 C11 Cr1 C2 -21.3(8)
